data_2207402
loop_
_publ_author_name
'Li-Ya Wang'
'Jiu-Li Chang'
'Kai Jiang'
'Lu-Fang Ma'
'Yu-Fang Wang'

_publ_section_title
;Bis[1-hydroxy-4,4,5,5-tetramethyl-2-(1,3-thiazol-2-yl)-4,5-dihydro-1<i>H</i>-imidazole]nitratocobalt(II)
 nitrate
;
_journal_coeditor_code XU6046
_journal_issue 11
_journal_name_full 'Acta Crystallographica Section E'
_journal_page_first m2230
_journal_page_last m2231
_journal_paper_doi 10.1107/S1600536805031508
_journal_volume 61
_journal_year 2005
_chemical_formula_iupac '[Co (N O3) (C10 H15 N3 O S)2] N O3'
_chemical_formula_moiety 'C20 H30 Co N7 O5 S2 +, N O3 -'
_chemical_formula_sum 'C20 H30 Co N8 O8 S2'
_chemical_formula_weight 633.59
_chemical_name_systematic
;
Bis[1-hydroxy-4,4,5,5-tetramethyl-2-(1,3-thiazol-2-yl)-4,5-dihydro-
1H-imidazole]nitratocobalt(II) nitrate
;
_space_group_IT_number 18
_symmetry_cell_setting orthorhombic
_symmetry_space_group_name_Hall 'P 2 2ab'
_symmetry_space_group_name_H-M 'P 21 21 2'
_atom_sites_solution_hydrogens geom
_atom_sites_solution_primary direct
_atom_sites_solution_secondary difmap
_audit_creation_method SHELXL-97
_cell_angle_alpha 90.00
_cell_angle_beta 90.00
_cell_angle_gamma 90.00
_cell_formula_units_Z 2
_cell_length_a 13.1701(8)
_cell_length_b 10.4625(6)
_cell_length_c 10.6961(7)
_cell_measurement_reflns_used 5723
_cell_measurement_temperature 295(2)
_cell_measurement_theta_max 25.9
_cell_measurement_theta_min 2.5
_cell_volume 1473.84(16)
_computing_cell_refinement 'SAINT (Bruker 2002)'
_computing_data_collection 'SMART (Bruker 2002)'
_computing_data_reduction SAINT
_computing_molecular_graphics 'SHELXTL (Bruker, 2000)'
_computing_publication_material SHELXTL
_computing_structure_refinement 'SHELXL97 (Sheldrick, 1997)'
_computing_structure_solution 'SHELXS97 (Sheldrick, 1997)'
_diffrn_ambient_temperature 295(2)
_diffrn_measured_fraction_theta_full 1.00
_diffrn_measured_fraction_theta_max 1.00
_diffrn_measurement_device_type 'Bruker SMART CCD area-detector'
_diffrn_measurement_method '\f and \w'
_diffrn_radiation_monochromator graphite
_diffrn_radiation_source 'fine-focus sealed tube'
_diffrn_radiation_type MoK\a
_diffrn_radiation_wavelength 0.71073
_diffrn_reflns_av_R_equivalents 0.019
_diffrn_reflns_av_sigmaI/netI 0.024
_diffrn_reflns_limit_h_max 17
_diffrn_reflns_limit_h_min -16
_diffrn_reflns_limit_k_max 13
_diffrn_reflns_limit_k_min -13
_diffrn_reflns_limit_l_max 13
_diffrn_reflns_limit_l_min -13
_diffrn_reflns_number 13046
_diffrn_reflns_theta_full 27.5
_diffrn_reflns_theta_max 27.5
_diffrn_reflns_theta_min 2.5
_diffrn_standards_decay_% 0
_diffrn_standards_interval_count 0
_diffrn_standards_interval_time 0
_diffrn_standards_number 0
_exptl_absorpt_coefficient_mu 0.779
_exptl_absorpt_correction_T_max 0.925
_exptl_absorpt_correction_T_min 0.797
_exptl_absorpt_correction_type multi-scan
_exptl_absorpt_process_details '(SADABS; Sheldrick, 1996)'
_exptl_crystal_colour red
_exptl_crystal_density_diffrn 1.428
_exptl_crystal_density_method 'not measured'
_exptl_crystal_description platelet
_exptl_crystal_F_000 658
_exptl_crystal_size_max 0.31
_exptl_crystal_size_mid 0.23
_exptl_crystal_size_min 0.10
_refine_diff_density_max 0.17
_refine_diff_density_min -0.16
_refine_ls_abs_structure_details 'Flack (1983), 1385 Friedel Pairs'
_refine_ls_abs_structure_Flack 0.019(15)
_refine_ls_extinction_method none
_refine_ls_goodness_of_fit_ref 1.044
_refine_ls_hydrogen_treatment constr
_refine_ls_matrix_type full
_refine_ls_number_parameters 184
_refine_ls_number_reflns 3326
_refine_ls_number_restraints 1
_refine_ls_restrained_S_all 1.047
_refine_ls_R_factor_all 0.036
_refine_ls_R_factor_gt 0.028
_refine_ls_shift/su_max 0.000
_refine_ls_shift/su_mean 0.000
_refine_ls_structure_factor_coef Fsqd
_refine_ls_weighting_details 'calc w = 1/[\s^2^(Fo^2^)+(0.0407P)^2^+0.1802P] where P = (Fo^2^+2Fc^2^)/3'
_refine_ls_weighting_scheme calc
_refine_ls_wR_factor_gt 0.073
_refine_ls_wR_factor_ref 0.078
_reflns_number_gt 2897
_reflns_number_total 3326
_reflns_threshold_expression I>2\s(I)
_cod_data_source_file xu6046.cif
_cod_data_source_block I
_cod_depositor_comments
;
The following automatic conversions were performed:
'_symmetry_cell_setting' value 'Orthorhombic' changed to 'orthorhombic'
according to '/home/saulius/struct/CIF-dictionaries/cif_core.dic'
dictionary named 'cif_core.dic' version 2.4.1 from 2010-06-29.

Automatic conversion script
Id: cif_fix_enum 1527 2010-12-29 10:47:43Z saulius 

The following automatic conversions were performed:

'_symmetry_cell_setting' value 'Orthorhombic' changed to
'orthorhombic' according to
/home/saulius/struct/CIF-dictionaries/cif_core.dic dictionary named
'cif_core.dic' version 2.4.1 from 2010-06-29.

Automatic conversion script
Id: cif_fix_values 1715 2011-07-08 13:25:40Z adriana 
;
_cod_database_code 2207402
_cod_database_fobs_code 2207402

loop_
_symmetry_equiv_pos_as_xyz
'x, y, z'
'-x, -y, z'
'-x+1/2, y+1/2, -z'
'x+1/2, -y+1/2, -z'

loop_
_atom_site_label
_atom_site_fract_x
_atom_site_fract_y
_atom_site_fract_z
_atom_site_U_iso_or_equiv
_atom_site_adp_type
_atom_site_calc_flag
_atom_site_refinement_flags
_atom_site_occupancy
_atom_site_type_symbol
Co1 0.5000 0.0000 0.61307(3) 0.04512(11) Uani d S 1 Co
S1 0.76523(5) -0.26580(6) 0.67972(6) 0.05813(17) Uani d . 1 S
O1 0.82469(12) -0.07507(17) 0.87215(16) 0.0595(4) Uani d D 1 O
H1' 0.8817 -0.0724 0.8415 0.089 Uiso calc RD 1 H
O2 0.5000 0.0000 0.2587(3) 0.170(2) Uani d S 1 O
O3 0.43059(16) -0.0532(2) 0.43450(19) 0.0779(6) Uani d . 1 O
O4 0.42685(15) 0.5457(2) 0.39347(19) 0.0760(5) Uani d . 1 O
O5 0.5000 0.5000 0.2180(2) 0.0766(7) Uani d S 1 O
N1 0.59752(13) -0.16434(17) 0.61430(18) 0.0483(4) Uani d . 1 N
N2 0.61427(14) 0.06220(18) 0.73083(17) 0.0467(4) Uani d . 1 N
N3 0.76417(12) 0.01760(18) 0.81716(16) 0.0470(4) Uani d . 1 N
N4 0.5000 0.0000 0.3715(3) 0.0887(11) Uani d S 1 N
N5 0.5000 0.5000 0.3371(3) 0.0565(6) Uani d S 1 N
C1 0.6851(2) -0.3507(2) 0.5866(2) 0.0619(6) Uani d . 1 C
H1 0.6981 -0.4326 0.5571 0.074 Uiso calc R 1 H
C2 0.60040(19) -0.2834(2) 0.5614(2) 0.0581(6) Uani d . 1 C
H2 0.5481 -0.3152 0.5121 0.070 Uiso calc R 1 H
C3 0.67997(15) -0.1437(2) 0.6803(2) 0.0438(4) Uani d . 1 C
C4 0.68644(14) -0.0210(2) 0.74420(17) 0.0411(4) Uani d . 1 C
C5 0.64501(17) 0.1795(2) 0.8029(2) 0.0515(5) Uani d . 1 C
C6 0.72717(18) 0.1253(2) 0.8956(2) 0.0545(5) Uani d . 1 C
C7 0.6930(3) 0.2728(3) 0.7071(3) 0.0782(8) Uani d . 1 C
H7A 0.7538 0.2356 0.6734 0.117 Uiso calc R 1 H
H7B 0.7093 0.3518 0.7479 0.117 Uiso calc R 1 H
H7C 0.6457 0.2886 0.6406 0.117 Uiso calc R 1 H
C8 0.5551(2) 0.2421(3) 0.8643(3) 0.0754(8) Uani d . 1 C
H8A 0.5142 0.2832 0.8019 0.113 Uiso calc R 1 H
H8B 0.5784 0.3045 0.9235 0.113 Uiso calc R 1 H
H8C 0.5154 0.1785 0.9067 0.113 Uiso calc R 1 H
C9 0.8121(2) 0.2116(3) 0.9327(3) 0.0779(8) Uani d . 1 C
H9A 0.8588 0.1658 0.9851 0.117 Uiso calc R 1 H
H9B 0.7854 0.2836 0.9777 0.117 Uiso calc R 1 H
H9C 0.8468 0.2411 0.8592 0.117 Uiso calc R 1 H
C10 0.6757(3) 0.0691(3) 1.0141(2) 0.0729(7) Uani d . 1 C
H10A 0.6237 0.0099 0.9896 0.109 Uiso calc R 1 H
H10B 0.6460 0.1371 1.0620 0.109 Uiso calc R 1 H
H10C 0.7256 0.0257 1.0638 0.109 Uiso calc R 1 H

loop_
_atom_site_aniso_label
_atom_site_aniso_U_11
_atom_site_aniso_U_22
_atom_site_aniso_U_33
_atom_site_aniso_U_12
_atom_site_aniso_U_13
_atom_site_aniso_U_23
Co1 0.03383(17) 0.0552(2) 0.0463(2) -0.00126(19) 0.000 0.000
S1 0.0619(4) 0.0530(3) 0.0594(3) 0.0153(3) -0.0044(3) -0.0072(3)
O1 0.0477(9) 0.0699(10) 0.0607(10) 0.0096(8) -0.0059(8) 0.0015(8)
O2 0.217(5) 0.247(6) 0.0462(17) -0.056(6) 0.000 0.000
O3 0.0741(12) 0.0933(15) 0.0662(11) -0.0332(11) -0.0109(9) -0.0022(10)
O4 0.0644(11) 0.0898(14) 0.0737(12) 0.0114(10) 0.0080(10) -0.0057(10)
O5 0.0445(11) 0.125(2) 0.0602(14) -0.0029(17) 0.000 0.000
N1 0.0398(9) 0.0536(10) 0.0516(10) -0.0007(7) 0.0021(8) -0.0128(9)
N2 0.0405(9) 0.0496(10) 0.0500(10) 0.0029(8) -0.0025(8) -0.0118(8)
N3 0.0378(8) 0.0539(10) 0.0494(9) 0.0044(8) -0.0047(7) -0.0071(9)
N4 0.106(3) 0.108(3) 0.0527(18) -0.033(3) 0.000 0.000
N5 0.0495(14) 0.0587(15) 0.0614(15) -0.0085(16) 0.000 0.000
C1 0.0739(17) 0.0482(12) 0.0636(15) 0.0013(12) 0.0054(12) -0.0116(11)
C2 0.0564(14) 0.0569(14) 0.0612(14) -0.0106(11) 0.0048(11) -0.0183(11)
C3 0.0403(11) 0.0497(11) 0.0413(10) 0.0021(9) 0.0042(9) -0.0028(9)
C4 0.0356(9) 0.0489(12) 0.0389(9) 0.0025(9) 0.0030(7) -0.0037(9)
C5 0.0467(12) 0.0497(12) 0.0580(13) 0.0013(9) -0.0034(10) -0.0154(10)
C6 0.0551(13) 0.0544(12) 0.0540(12) 0.0005(10) -0.0074(11) -0.0140(11)
C7 0.101(2) 0.0622(17) 0.0712(18) -0.0083(16) -0.0070(16) 0.0021(14)
C8 0.0635(16) 0.0777(18) 0.0849(19) 0.0196(14) -0.0070(14) -0.0327(16)
C9 0.0634(16) 0.0722(17) 0.098(2) -0.0068(14) -0.0162(15) -0.0237(16)
C10 0.088(2) 0.0812(18) 0.0495(14) 0.0023(16) 0.0061(13) -0.0105(13)

loop_
_atom_type_symbol
_atom_type_description
_atom_type_scat_dispersion_real
_atom_type_scat_dispersion_imag
_atom_type_scat_source
C C 0.0033 0.0016 'International Tables Vol C Tables 4.2.6.8 and 6.1.1.4'
H H 0.0000 0.0000 'International Tables Vol C Tables 4.2.6.8 and 6.1.1.4'
N N 0.0061 0.0033 'International Tables Vol C Tables 4.2.6.8 and 6.1.1.4'
O O 0.0106 0.0060 'International Tables Vol C Tables 4.2.6.8 and 6.1.1.4'
S S 0.1246 0.1234 'International Tables Vol C Tables 4.2.6.8 and 6.1.1.4'
Co Co 0.3494 0.9721 'International Tables Vol C Tables 4.2.6.8 and 6.1.1.4'

loop_
_geom_angle_atom_site_label_1
_geom_angle_atom_site_label_2
_geom_angle_atom_site_label_3
_geom_angle_site_symmetry_1
_geom_angle_site_symmetry_3
_geom_angle
_geom_angle_publ_flag
N1 Co1 N1 . 2_655 179.30(11) yes
N1 Co1 N2 . . 79.21(7) yes
N1 Co1 N2 . 2_655 100.35(7) yes
N1 Co1 O3 . . 92.95(8) yes
N1 Co1 O3 . 2_655 87.67(8) yes
N2 Co1 N2 2_655 . 104.94(10) yes
N2 Co1 O3 2_655 . 98.48(8) yes
N2 Co1 O3 . . 156.26(7) yes
O3 Co1 O3 . 2_655 58.53(11) yes
N1 Co1 O3 2_655 . 87.67(8) ?
N2 Co1 O3 2_655 2_655 156.26(7) ?
N2 Co1 O3 . 2_655 98.48(8) ?
N2 Co1 N1 2_655 2_655 79.21(7) ?
N2 Co1 N1 . 2_655 100.35(7) ?
N1 Co1 O3 2_655 2_655 92.95(8) ?
C3 S1 C1 . . 89.11(12) ?
N3 O1 H1' . . 109.5 ?
N4 O3 Co1 . . 92.93(16) ?
C3 N1 C2 . . 110.41(19) ?
C3 N1 Co1 . . 111.51(14) ?
C2 N1 Co1 . . 138.01(16) ?
C4 N2 C5 . . 107.08(17) ?
C4 N2 Co1 . . 112.91(14) ?
C5 N2 Co1 . . 139.88(14) ?
C4 N3 O1 . . 118.18(18) ?
C4 N3 C6 . . 107.73(16) ?
O1 N3 C6 . . 118.63(17) ?
O2 N4 O3 . . 122.19(14) ?
O2 N4 O3 . 2_655 122.19(14) ?
O3 N4 O3 . 2_655 115.6(3) ?
O4 N5 O4 . 2_665 121.5(3) ?
O4 N5 O5 . . 119.26(15) ?
O4 N5 O5 2_665 . 119.25(15) ?
C2 C1 S1 . . 110.99(19) ?
C2 C1 H1 . . 124.5 ?
S1 C1 H1 . . 124.5 ?
C1 C2 N1 . . 114.6(2) ?
C1 C2 H2 . . 122.7 ?
N1 C2 H2 . . 122.7 ?
N1 C3 C4 . . 116.45(17) ?
N1 C3 S1 . . 114.87(16) ?
C4 C3 S1 . . 128.68(15) ?
N2 C4 N3 . . 114.76(18) ?
N2 C4 C3 . . 119.80(17) ?
N3 C4 C3 . . 125.42(17) ?
N2 C5 C8 . . 111.54(19) ?
N2 C5 C7 . . 106.55(19) ?
C8 C5 C7 . . 109.6(2) ?
N2 C5 C6 . . 102.39(17) ?
C8 C5 C6 . . 115.0(2) ?
C7 C5 C6 . . 111.3(2) ?
N3 C6 C9 . . 111.3(2) ?
N3 C6 C10 . . 108.4(2) ?
C9 C6 C10 . . 109.8(2) ?
N3 C6 C5 . . 98.20(17) ?
C9 C6 C5 . . 117.8(2) ?
C10 C6 C5 . . 110.5(2) ?
C5 C7 H7A . . 109.5 ?
C5 C7 H7B . . 109.5 ?
H7A C7 H7B . . 109.5 ?
C5 C7 H7C . . 109.5 ?
H7A C7 H7C . . 109.5 ?
H7B C7 H7C . . 109.5 ?
C5 C8 H8A . . 109.5 ?
C5 C8 H8B . . 109.5 ?
H8A C8 H8B . . 109.5 ?
C5 C8 H8C . . 109.5 ?
H8A C8 H8C . . 109.5 ?
H8B C8 H8C . . 109.5 ?
C6 C9 H9A . . 109.5 ?
C6 C9 H9B . . 109.5 ?
H9A C9 H9B . . 109.5 ?
C6 C9 H9C . . 109.5 ?
H9A C9 H9C . . 109.5 ?
H9B C9 H9C . . 109.5 ?
C6 C10 H10A . . 109.5 ?
C6 C10 H10B . . 109.5 ?
H10A C10 H10B . . 109.5 ?
C6 C10 H10C . . 109.5 ?
H10A C10 H10C . . 109.5 ?
H10B C10 H10C . . 109.5 ?

loop_
_geom_bond_atom_site_label_1
_geom_bond_atom_site_label_2
_geom_bond_site_symmetry_2
_geom_bond_distance
_geom_bond_publ_flag
Co1 N1 . 2.1461(18) yes
Co1 N2 . 2.0676(18) yes
Co1 O3 . 2.1894(19) yes
Co1 N1 2_655 2.1461(18) ?
Co1 N2 2_655 2.0676(18) ?
Co1 O3 2_655 2.1895(19) ?
S1 C3 . 1.701(2) ?
S1 C1 . 1.701(3) ?
O1 N3 . 1.386(2) yes
O1 H1' . 0.8200 ?
O2 N4 . 1.207(4) ?
O3 N4 . 1.265(2) ?
O4 N5 . 1.233(2) ?
O5 N5 . 1.274(3) ?
N1 C3 . 1.313(3) ?
N1 C2 . 1.368(3) ?
N2 C4 . 1.297(3) ?
N2 C5 . 1.504(3) ?
N3 C4 . 1.349(2) ?
N3 C6 . 1.487(3) ?
N4 O3 2_655 1.265(2) ?
N5 O4 2_665 1.233(2) ?
C1 C2 . 1.346(4) ?
C1 H1 . 0.9300 ?
C2 H2 . 0.9300 ?
C3 C4 . 1.457(3) ?
C5 C8 . 1.505(3) ?
C5 C7 . 1.550(4) ?
C5 C6 . 1.573(3) ?
C6 C9 . 1.491(4) ?
C6 C10 . 1.553(4) ?
C7 H7A . 0.9600 ?
C7 H7B . 0.9600 ?
C7 H7C . 0.9600 ?
C8 H8A . 0.9600 ?
C8 H8B . 0.9600 ?
C8 H8C . 0.9600 ?
C9 H9A . 0.9600 ?
C9 H9B . 0.9600 ?
C9 H9C . 0.9600 ?
C10 H10A . 0.9600 ?
C10 H10B . 0.9600 ?
C10 H10C . 0.9600 ?

loop_
_geom_hbond_atom_site_label_D
_geom_hbond_atom_site_label_H
_geom_hbond_atom_site_label_A
_geom_hbond_site_symmetry_A
_geom_hbond_distance_DH
_geom_hbond_distance_HA
_geom_hbond_distance_DA
_geom_hbond_angle_DHA
_geom_hbond_publ_flag
O1 H1' O5 3_646 0.82 1.85 2.6227(19) 158 yes
